data_7114733
loop_
_publ_author_name
'Mukherjee, Partha Sarathi'
'Dalai, Sudipta'
'Chaudhuri, Nirmalendu Ray'
'Mostafa, Golam'
'Lu, Tian-Huey'
'Zangrando, Ennio'
'Rogez, Guillaume'
'Mallah, Talal'

_publ_section_title
;
 A three component fully interlocked 3-D network: crystal structure and
 magnetic properties
;
_journal_issue 15
_journal_name_full 'Chemical Communications'
_journal_page_first 1346
_journal_paper_doi 10.1039/b102072m
_journal_year 2001
_chemical_formula_moiety 'C8 H12 Cu N2 O4, 2(H2 O)'
_chemical_formula_sum 'C8 H16 Cu N2 O6'
_chemical_formula_weight 299.77
_chemical_name_systematic
;
(mu-piperazine-N,N')-(mu-fumarate-O,O')-copper(ii) dihydrated 
;
_space_group_IT_number 15
_symmetry_cell_setting monoclinic
_symmetry_space_group_name_Hall '-C 2yc'
_symmetry_space_group_name_H-M 'C 1 2/c 1'
_atom_sites_solution_hydrogens geom
_atom_sites_solution_primary direct
_atom_sites_solution_secondary difmap
_audit_creation_method SHELXL-97
_cell_angle_alpha 90.00
_cell_angle_beta 99.687(12)
_cell_angle_gamma 90.00
_cell_formula_units_Z 4
_cell_length_a 12.785(8)
_cell_length_b 12.556(8)
_cell_length_c 6.947(5)
_cell_measurement_reflns_used 25
_cell_measurement_temperature 295(2)
_cell_measurement_theta_max 17.0
_cell_measurement_theta_min 12.0
_cell_volume 1099.3(13)
_computing_cell_refinement 'CELDIM (Enraf-Nonius)'
_computing_data_collection 'CAD4 (Enraf-Nonius)'
_computing_data_reduction 'Process (Enraf-Nonius)'
_computing_molecular_graphics 'ORTEP3 (Farrugia, 1997)'
_computing_publication_material 'WingX Ver1.63 (Farrugia, 1999)'
_computing_structure_refinement 'SHELXL-97 (Sheldrick, 1997)'
_computing_structure_solution 'SHELXS-86 (Sheldrick, 1990)'
_diffrn_ambient_temperature 295(2)
_diffrn_measured_fraction_theta_full 0.953
_diffrn_measured_fraction_theta_max 0.953
_diffrn_measurement_device_type '\k-geometry diffractometer'
_diffrn_measurement_method 'non-profiled omega scans'
_diffrn_radiation_monochromator graphite
_diffrn_radiation_source 'fine-focus sealed tube'
_diffrn_radiation_type MoK\a
_diffrn_radiation_wavelength 0.71073
_diffrn_reflns_av_R_equivalents 0.0701
_diffrn_reflns_av_sigmaI/netI 0.0450
_diffrn_reflns_limit_h_max 16
_diffrn_reflns_limit_h_min -14
_diffrn_reflns_limit_k_max 14
_diffrn_reflns_limit_k_min -16
_diffrn_reflns_limit_l_max 8
_diffrn_reflns_limit_l_min -9
_diffrn_reflns_number 3358
_diffrn_reflns_theta_full 28.26
_diffrn_reflns_theta_max 28.26
_diffrn_reflns_theta_min 2.29
_diffrn_standards_decay_% 0
_diffrn_standards_interval_time 250
_diffrn_standards_number 3
_exptl_absorpt_coefficient_mu 2.007
_exptl_absorpt_correction_type psi-scan
_exptl_absorpt_process_details empirical
_exptl_crystal_density_diffrn 1.811
_exptl_crystal_density_method 'not measured'
_exptl_crystal_description prism
_exptl_crystal_F_000 620
_exptl_crystal_size_max 0.25
_exptl_crystal_size_mid 0.10
_exptl_crystal_size_min 0.075
_refine_diff_density_max 0.798
_refine_diff_density_min -0.646
_refine_diff_density_rms 0.112
_refine_ls_extinction_coef 0.0008(9)
_refine_ls_extinction_expression Fc^*^=kFc[1+0.001xFc^2^\l^3^/sin(2\q)]^-1/4^
_refine_ls_extinction_method SHELXL
_refine_ls_goodness_of_fit_ref 1.171
_refine_ls_hydrogen_treatment mixed
_refine_ls_matrix_type full
_refine_ls_number_parameters 86
_refine_ls_number_reflns 1292
_refine_ls_number_restraints 3
_refine_ls_restrained_S_all 1.172
_refine_ls_R_factor_all 0.0457
_refine_ls_R_factor_gt 0.0428
_refine_ls_shift/su_max 0.001
_refine_ls_shift/su_mean 0.000
_refine_ls_structure_factor_coef Fsqd
_refine_ls_weighting_details 'calc w=1/[\s^2^(Fo^2^)+(0.0447P)^2^+3.1256P] where P=(Fo^2^+2Fc^2^)/3'
_refine_ls_weighting_scheme calc
_refine_ls_wR_factor_gt 0.1081
_refine_ls_wR_factor_ref 0.1098
_reflns_number_gt 1216
_reflns_number_total 1292
_reflns_threshold_expression >2sigma(I)
_cod_data_source_file b102072m.txt
_cod_data_source_block ind53N
_cod_original_cell_volume 1099.3(12)
_cod_original_sg_symbol_H-M ' C2/c '
_cod_database_code 7114733

loop_
_symmetry_equiv_pos_as_xyz
'x, y, z'
'-x, y, -z+1/2'
'x+1/2, y+1/2, z'
'-x+1/2, y+1/2, -z+1/2'
'-x, -y, -z'
'x, -y, z-1/2'
'-x+1/2, -y+1/2, -z'
'x+1/2, -y+1/2, z-1/2'

loop_
_atom_site_label
_atom_site_type_symbol
_atom_site_fract_x
_atom_site_fract_y
_atom_site_fract_z
_atom_site_U_iso_or_equiv
_atom_site_adp_type
_atom_site_occupancy
_atom_site_symmetry_multiplicity
_atom_site_calc_flag
_atom_site_refinement_flags
Cu Cu 0.2500 0.7500 0.0000 0.0198(2) Uani 1 2 d S
O1 O 0.36642(16) 0.85409(16) 0.0213(3) 0.0222(4) Uani 1 1 d .
O2 O 0.26799(16) 0.98862(19) -0.1236(4) 0.0322(5) Uani 1 1 d .
N1 N 0.25125(18) 0.77430(19) 0.2917(3) 0.0186(5) Uani 1 1 d .
H1 H 0.2669 0.8445 0.3126 0.022 Uiso 1 1 calc R
C1 C 0.1507(2) 0.7566(2) 0.3687(4) 0.0239(6) Uani 1 1 d .
H1A H 0.1303 0.6824 0.3507 0.029 Uiso 1 1 calc R
H1B H 0.0950 0.7995 0.2944 0.029 Uiso 1 1 calc R
C2 C 0.4526(2) 1.0141(2) -0.0455(4) 0.0184(5) Uani 1 1 d .
H2 H 0.4460 1.0789 -0.1113 0.022 Uiso 1 1 calc R
C3 C 0.3541(2) 0.9476(2) -0.0489(4) 0.0186(5) Uani 1 1 d .
C4 C 0.3392(2) 0.7150(2) 0.4149(4) 0.0213(6) Uani 1 1 d .
H4A H 0.4055 0.7313 0.3708 0.026 Uiso 1 1 calc R
H4B H 0.3266 0.6391 0.3986 0.026 Uiso 1 1 calc R
O3 O 0.4274(4) 0.5839(4) 0.0611(7) 0.0902(15) Uani 1 1 d D
H1W H 0.456(5) 0.532(5) 0.163(9) 0.135 Uiso 1 1 d D
H2W H 0.355(2) 0.562(6) 0.030(11) 0.135 Uiso 1 1 d D

loop_
_atom_site_aniso_label
_atom_site_aniso_U_11
_atom_site_aniso_U_22
_atom_site_aniso_U_33
_atom_site_aniso_U_23
_atom_site_aniso_U_13
_atom_site_aniso_U_12
Cu 0.0261(3) 0.0209(3) 0.0133(3) -0.00061(16) 0.00562(18) -0.01309(18)
O1 0.0255(9) 0.0236(10) 0.0184(9) 0.0004(8) 0.0059(7) -0.0117(8)
O2 0.0192(10) 0.0325(12) 0.0438(14) 0.0005(10) 0.0025(9) -0.0031(9)
N1 0.0210(11) 0.0194(10) 0.0158(11) -0.0006(8) 0.0045(8) -0.0048(9)
C1 0.0197(12) 0.0328(16) 0.0194(14) 0.0004(10) 0.0037(10) -0.0031(11)
C2 0.0224(12) 0.0157(12) 0.0188(12) 0.0016(9) 0.0080(10) -0.0047(9)
C3 0.0193(12) 0.0223(13) 0.0154(12) -0.0029(10) 0.0065(9) -0.0054(10)
C4 0.0211(12) 0.0248(13) 0.0193(13) 0.0003(11) 0.0072(10) -0.0004(11)
O3 0.086(3) 0.099(3) 0.100(3) -0.039(3) 0.056(2) -0.053(3)

loop_
_atom_type_symbol
_atom_type_description
_atom_type_scat_dispersion_real
_atom_type_scat_dispersion_imag
_atom_type_scat_source
C C 0.0033 0.0016 'International Tables Vol C Tables 4.2.6.8 and 6.1.1.4'
H H 0.0000 0.0000 'International Tables Vol C Tables 4.2.6.8 and 6.1.1.4'
N N 0.0061 0.0033 'International Tables Vol C Tables 4.2.6.8 and 6.1.1.4'
O O 0.0106 0.0060 'International Tables Vol C Tables 4.2.6.8 and 6.1.1.4'
Cu Cu 0.3201 1.2651 'International Tables Vol C Tables 4.2.6.8 and 6.1.1.4'

loop_
_geom_angle_atom_site_label_1
_geom_angle_atom_site_label_2
_geom_angle_atom_site_label_3
_geom_angle
_geom_angle_site_symmetry_1
_geom_angle_site_symmetry_3
O1 Cu O1 180.000(1) 7_565 .
O1 Cu N1 86.95(9) 7_565 7_565
O1 Cu N1 93.05(9) . 7_565
O1 Cu N1 93.05(9) 7_565 .
O1 Cu N1 86.95(9) . .
N1 Cu N1 180.000(19) 7_565 .
O1 Cu O3 95.25(11) 7_565 .
O1 Cu O3 84.75(11) . .
N1 Cu O3 85.28(11) 7_565 .
N1 Cu O3 94.72(11) . .
C3 O1 Cu 122.76(18) . .
C1 N1 C4 109.4(2) . .
C1 N1 Cu 118.04(17) . .
C4 N1 Cu 111.90(17) . .
N1 C1 C4 112.6(2) . 7_566
C2 C2 C3 123.8(3) 5_675 .
O2 C3 O1 125.9(2) . .
O2 C3 C2 117.0(2) . .
O1 C3 C2 117.1(2) . .
N1 C4 C1 112.2(2) . 7_566

loop_
_geom_bond_atom_site_label_1
_geom_bond_atom_site_label_2
_geom_bond_distance
_geom_bond_site_symmetry_2
Cu O1 1.968(2) 7_565
Cu O1 1.968(2) .
Cu N1 2.047(3) 7_565
Cu N1 2.047(3) .
Cu O3 3.058(6) .
O1 C3 1.271(4) .
O2 C3 1.247(4) .
N1 C1 1.490(4) .
N1 C4 1.492(4) .
C1 C4 1.529(4) 7_566
C2 C2 1.318(5) 5_675
C2 C3 1.509(3) .
C4 C1 1.529(4) 7_566

loop_
_geom_torsion_atom_site_label_1
_geom_torsion_atom_site_label_2
_geom_torsion_atom_site_label_3
_geom_torsion_atom_site_label_4
_geom_torsion
_geom_torsion_site_symmetry_1
_geom_torsion_site_symmetry_4
O1 Cu O1 C3 -12.0(10) 7_565 .
N1 Cu O1 C3 72.6(2) 7_565 .
N1 Cu O1 C3 -107.4(2) . .
O3 Cu O1 C3 157.6(2) . .
O1 Cu N1 C1 -27.1(2) 7_565 .
O1 Cu N1 C1 152.9(2) . .
N1 Cu N1 C1 -46.0(10) 7_565 .
O3 Cu N1 C1 -122.6(2) . .
O1 Cu N1 C4 101.18(19) 7_565 .
O1 Cu N1 C4 -78.82(19) . .
N1 Cu N1 C4 82(100) 7_565 .
O3 Cu N1 C4 5.65(19) . .
C4 N1 C1 C4 54.5(3) . 7_566
Cu N1 C1 C4 -176.03(19) . 7_566
Cu O1 C3 O2 6.4(4) . .
Cu O1 C3 C2 -172.23(17) . .
C2 C2 C3 O2 173.0(3) 5_675 .
C2 C2 C3 O1 -8.3(5) 5_675 .
C1 N1 C4 C1 -54.3(3) . 7_566
Cu N1 C4 C1 172.95(18) . 7_566
